data_7060541
loop_
_publ_author_name
'Tabasi, Zahra A.'
'Walsh, Joshua C.'
'Bodwell, Graham J.'
'Thompson, David W.'
'Zhao, Yuming'

_publ_section_title
;
 Comparative study of the photophysical and crystallographic properties of
 4-(9H-pyreno[4,5-d]imidazol-10-yl)phenol and its alkylated derivatives
;
_journal_issue 17
_journal_name_full 'New Journal of Chemistry'
_journal_page_first 7647
_journal_page_last 7658
_journal_paper_doi 10.1039/D1NJ01102B
_journal_volume 45
_journal_year 2021
_chemical_formula_moiety 'C33 H34 N2 O, 2(H2 O)'
_chemical_formula_sum 'C33 H38 N2 O3'
_chemical_formula_weight 510.65
_space_group_crystal_system triclinic
_space_group_IT_number 2
_space_group_name_Hall '-P 1'
_space_group_name_H-M_alt 'P -1'
_atom_sites_solution_hydrogens mixed
_atom_sites_solution_primary dual
_audit_creation_date 2019-09-13
_audit_creation_method
;
Olex2 1.3-ac4
(compiled 2019.04.23 svn.r3594 for Rigaku Oxford Diffraction, GUI svn.r5739)
;
_audit_update_record
;
2019-12-18 deposited with the CCDC.	2021-04-08 downloaded from the CCDC.
;
_cell_angle_alpha 87.414(3)
_cell_angle_beta 79.965(3)
_cell_angle_gamma 63.475(3)
_cell_formula_units_Z 2
_cell_length_a 8.9659(3)
_cell_length_b 8.9998(3)
_cell_length_c 19.2836(7)
_cell_measurement_reflns_used 7817
_cell_measurement_temperature 100(2)
_cell_measurement_theta_max 75.0500
_cell_measurement_theta_min 5.4890
_cell_volume 1369.99(9)
_computing_cell_refinement 'CrysAlisPro 1.171.40.59a (Rigaku OD, 2019)'
_computing_data_collection 'CrysAlisPro 1.171.40.59a (Rigaku OD, 2019)'
_computing_data_reduction 'CrysAlisPro 1.171.40.59a (Rigaku OD, 2019)'
_computing_molecular_graphics 'Olex2 (Dolomanov et al., 2009)'
_computing_publication_material 'Olex2 (Dolomanov et al., 2009)'
_computing_structure_refinement 'ShelXL (Sheldrick, 2015)'
_computing_structure_solution 'ShelXT (Sheldrick, 2015)'
_diffrn_ambient_environment N~2~
_diffrn_ambient_temperature 100(2)
_diffrn_detector 'Hybrid Pixel Array Detector'
_diffrn_detector_area_resol_mean 10.0000
_diffrn_detector_type HyPix
_diffrn_measured_fraction_theta_full 0.999
_diffrn_measured_fraction_theta_max 0.972
_diffrn_measurement_details
;
List of Runs (angles in degrees, time in seconds):

  # Type    Start    End  Width  t~exp~   \w     \q     \k     \f   Frames
#--------------------------------------------------------------------------
  1  \w     29.00 118.00   0.50    2.00    --   47.20  75.00 -55.00  178
  2  \w     86.00 169.00   0.50   10.00    --  107.75  75.00 -55.00  166
  3  \w    151.00 176.00   0.50   10.00    --  107.75  45.00 -90.00   50
  4  \w    135.00 162.00   0.50   10.00    --  107.75 125.00-120.00   54
  5  \w     98.00 125.00   0.50   10.00    --  107.75  30.00 -90.00   54
  6  \w     96.00 178.00   0.50   10.00    --  107.75  45.00-120.00  164
  7  \w     97.00 129.00   0.50   10.00    --  107.75 125.00-120.00   64
  8  \w     97.00 133.00   0.50   10.00    --  107.75 125.00 -90.00   72
  9  \w     91.00 178.00   0.50   10.00    --  107.75  61.00 -30.00  174
 10  \w     95.00 146.00   0.50   10.00    --  107.75  45.00 -90.00  102
 11  \w     92.00 160.00   0.50   10.00    --  107.75  61.00-150.00  136
 12  \w     62.00 107.00   0.50   10.00    --  107.75-102.00 -88.30   90
 13  \w     82.00 109.00   0.50   10.00    --  107.75-125.00 -30.00   54
 14  \w     74.00 105.00   0.50   10.00    --  107.75 -94.00   0.00   62
 15  \w     65.00  96.00   0.50   10.00    --  107.75 -94.00 -30.00   62
 16  \w     52.00 108.00   0.50   10.00    --  107.75-125.00 -90.00  112
 17  \w     72.00 104.00   0.50   10.00    --  107.75 -94.00-180.00   64
 18  \w     37.00 106.00   0.50   10.00    --  107.75 -94.00 -60.00  138
 19  \w     42.00  69.00   0.50   10.00    --  107.75 -94.00   0.00   54
 20  \w     46.00  79.00   0.50   10.00    --  107.75 -61.00  60.00   66
 21  \w     76.00 106.00   0.50   10.00    --  107.75 -94.00 120.00   60
 22  \w     80.00 109.00   0.50   10.00    --  107.75-117.00 102.25   58
 23  \w     83.00 110.00   0.50   10.00    --  107.75-125.00 150.00   54
 24  \w     71.00  98.00   0.50   10.00    --  107.75-125.00 120.00   54
 25  \w     61.00  87.00   0.50   10.00    --  107.75 -75.00 176.00   52
 26  \w     45.00  71.00   0.50   10.00    --  107.75-125.00 150.00   52
 27  \w     41.00  70.00   0.50   10.00    --  107.75-117.00 102.25   58
 28  \w     40.00 105.00   0.50   10.00    --  107.75-125.00  90.00  130
 29  \w     35.00  62.00   0.50   10.00    --  107.75-125.00 120.00   54
 30  \w     39.00  69.00   0.50   10.00    --  107.75 -94.00 120.00   60
 31  \w     36.00 100.00   0.50   10.00    --  107.75 -94.00 150.00  128
 32  \w     37.00  63.00   0.50   10.00    --  107.75 -61.00   0.00   52
 33  \w     41.00  69.00   0.50   10.00    --  107.75 -61.00 -30.00   56
 34  \w     40.00  65.00   0.50   10.00    --  107.75 -61.00 -90.00   50
 35  \w     37.00  64.00   0.50   10.00    --  107.75-125.00 -30.00   54
 36  \w    -16.00  27.00   0.50    2.00    --   47.20 -19.00  60.00   86
 37  \w     12.00  58.00   0.50    2.00    --   47.20 -75.00 176.00   92
 38  \w     -2.00  23.00   0.50    2.00    --  -47.20  19.00 -60.00   50
 39  \w    -15.00  22.00   0.50    2.00    --  -47.20  19.00-120.00   74
 40  \w    -30.00  26.00   0.50    2.00    --  -47.20  37.00 -90.00  112
 41  \w    -42.00 -15.00   0.50   10.00    --  -86.25  45.00-120.00   54
 42  \w    -68.00  -8.00   0.50    2.00    --  -47.20  75.00 -55.00  120
 43  \w    -74.00 -47.00   0.50   10.00    --  -86.25  75.00 -55.00   54
 44  \w    -43.00 -14.00   0.50   10.00    --  -86.25  45.00  90.00   58
 45  \w    -43.00 -18.00   0.50   10.00    --  -86.25  45.00 120.00   50
 46  \w   -119.00 -32.00   0.50    2.00    --  -47.20 -75.00 176.00  174
 47  \w    140.00 167.00   0.50   10.00    --  107.75 125.00 150.00   54
 48  \w    135.00 160.00   0.50   10.00    --  107.75  77.00 150.00   50
 49  \w    106.00 136.00   0.50   10.00    --  107.75 125.00 150.00   60
 50  \w     91.00 118.00   0.50   10.00    --  107.75  77.00 150.00   54
 51  \w     35.00  60.00   0.50   10.00    --  107.75 -61.00-180.00   50
 52  \w   -118.00 -74.00   0.50    2.00    --  -47.20-125.00 -90.00   88
 53  \w   -131.00-106.00   0.50   10.00    --  -86.25 -75.00 176.00   50
;
_diffrn_measurement_device 'four-circle diffractometer'
_diffrn_measurement_device_type 'XtaLAB Synergy, Dualflex, HyPix'
_diffrn_measurement_method '\w scans'
_diffrn_orient_matrix_type 'CrysAlisPro convention (1999,Acta A55,543-557)'
_diffrn_orient_matrix_UB_11 0.0672291000
_diffrn_orient_matrix_UB_12 -0.1726522000
_diffrn_orient_matrix_UB_13 0.0323266000
_diffrn_orient_matrix_UB_21 0.0538495000
_diffrn_orient_matrix_UB_22 0.0664487000
_diffrn_orient_matrix_UB_23 0.0585301000
_diffrn_orient_matrix_UB_31 -0.1748971000
_diffrn_orient_matrix_UB_32 0.0492695000
_diffrn_orient_matrix_UB_33 0.0460492000
_diffrn_radiation_monochromator mirror
_diffrn_radiation_probe x-ray
_diffrn_radiation_type 'Cu K\a'
_diffrn_radiation_wavelength 1.54184
_diffrn_reflns_av_R_equivalents 0.0325
_diffrn_reflns_av_unetI/netI 0.0229
_diffrn_reflns_Laue_measured_fraction_full 0.999
_diffrn_reflns_Laue_measured_fraction_max 0.972
_diffrn_reflns_limit_h_max 10
_diffrn_reflns_limit_h_min -11
_diffrn_reflns_limit_k_max 11
_diffrn_reflns_limit_k_min -11
_diffrn_reflns_limit_l_max 24
_diffrn_reflns_limit_l_min -18
_diffrn_reflns_number 19003
_diffrn_reflns_point_group_measured_fraction_full 0.999
_diffrn_reflns_point_group_measured_fraction_max 0.972
_diffrn_reflns_theta_full 67.684
_diffrn_reflns_theta_max 77.555
_diffrn_reflns_theta_min 2.328
_diffrn_source 'micro-focus sealed X-ray tube'
_diffrn_source_type 'PhotonJet (Cu) X-ray Source'
_exptl_absorpt_coefficient_mu 0.620
_exptl_absorpt_correction_T_max 1.00000
_exptl_absorpt_correction_T_min 0.73418
_exptl_absorpt_correction_type multi-scan
_exptl_absorpt_process_details
;
CrysAlisPro 1.171.40.59a (Rigaku Oxford Diffraction, 2019)
Empirical absorption correction using spherical harmonics,
 implemented in SCALE3 ABSPACK scaling algorithm.
;
_exptl_crystal_colour colourless
_exptl_crystal_colour_primary colourless
_exptl_crystal_density_diffrn 1.238
_exptl_crystal_description plate
_exptl_crystal_F_000 548
_exptl_crystal_size_max 0.15
_exptl_crystal_size_mid 0.1
_exptl_crystal_size_min 0.05
_refine_diff_density_max 0.277
_refine_diff_density_min -0.304
_refine_diff_density_rms 0.061
_refine_ls_extinction_method none
_refine_ls_goodness_of_fit_ref 1.058
_refine_ls_hydrogen_treatment mixed
_refine_ls_matrix_type full
_refine_ls_number_parameters 364
_refine_ls_number_reflns 5677
_refine_ls_number_restraints 0
_refine_ls_restrained_S_all 1.058
_refine_ls_R_factor_all 0.0550
_refine_ls_R_factor_gt 0.0479
_refine_ls_shift/su_max 0.000
_refine_ls_shift/su_mean 0.000
_refine_ls_structure_factor_coef Fsqd
_refine_ls_weighting_details 'w=1/[\s^2^(Fo^2^)+(0.0772P)^2^+0.5058P] where P=(Fo^2^+2Fc^2^)/3'
_refine_ls_weighting_scheme calc
_refine_ls_wR_factor_gt 0.1304
_refine_ls_wR_factor_ref 0.1371
_reflns_Friedel_coverage 0.000
_reflns_number_gt 5220
_reflns_number_total 5677
_reflns_threshold_expression 'I > 2\s(I)'
_cod_data_source_file d1nj01102b2.cif
_cod_data_source_block za58-2-2
_cod_depositor_comments 'Adding full bibliography for 7060539--7060541.cif.'
_cod_database_code 7060541
_shelx_shelxl_version_number 2018/3
_chemical_oxdiff_formula 'C33 H34 N2 O'
_shelx_space_group_comment
;
The symmetry employed for this shelxl refinement is uniquely defined
by the following loop, which should always be used as a source of
symmetry information in preference to the above space-group names.
They are only intended as comments.
;
_shelx_estimated_absorpt_t_max 0.970
_shelx_estimated_absorpt_t_min 0.913
_diffrn_oxdiff_digest_frames
;
01fa90c89af967b14fd43487be4a223f7200027f15a
;
_reflns_odcompleteness_completeness 99.46
_reflns_odcompleteness_iscentric 1
_reflns_odcompleteness_theta 74.33
_olex2_refinement_description
;
1. Fixed Uiso
 At 1.2 times of:
  All C(H) groups, All C(H,H) groups
 At 1.5 times of:
  All C(H,H,H) groups
2.a Secondary CH2 refined with riding coordinates:
 C24(H24A,H24B), C25(H25A,H25B), C26(H26A,H26B), C27(H27A,H27B), C28(H28A,
 H28B), C29(H29A,H29B), C30(H30A,H30B), C31(H31A,H31B), C32(H32A,H32B)
2.b Aromatic/amide H refined with riding coordinates:
 C3(H3), C4(H4), C5(H5), C8(H8), C9(H9), C12(H12), C13(H13), C14(H14),
 C19(H19), C20(H20), C22(H22), C23(H23)
2.c Idealised Me refined as rotating group:
 C33(H33A,H33B,H33C)
;
_olex2_submission_special_instructions 'No special instructions were received'
_oxdiff_exptl_absorpt_empirical_details
;
Empirical correction (ABSPACK) includes:
- Absorption correction using spherical harmonics
- Frame scaling
;
_oxdiff_exptl_absorpt_empirical_full_max 1.366
_oxdiff_exptl_absorpt_empirical_full_min 0.585

loop_
_space_group_symop_operation_xyz
'x, y, z'
'-x, -y, -z'

loop_
_atom_site_label
_atom_site_type_symbol
_atom_site_fract_x
_atom_site_fract_y
_atom_site_fract_z
_atom_site_U_iso_or_equiv
_atom_site_adp_type
_atom_site_occupancy
_atom_site_site_symmetry_order
_atom_site_calc_flag
_atom_site_refinement_flags_posn
_atom_site_refinement_flags_adp
_atom_site_refinement_flags_occupancy
_atom_site_disorder_assembly
_atom_site_disorder_group
O1 O 0.53321(12) 0.13968(12) 0.59707(5) 0.0268(2) Uani 1 1 d . . . . .
N1 N -0.00914(14) 0.40862(14) 0.38166(6) 0.0228(2) Uani 1 1 d . . . . .
H1 H -0.031(2) 0.330(2) 0.4005(10) 0.032(4) Uiso 1 1 d . . . . .
N2 N 0.12091(14) 0.57108(14) 0.35728(6) 0.0231(2) Uani 1 1 d . . . . .
C1 C -0.07697(16) 0.50610(16) 0.32779(7) 0.0229(3) Uani 1 1 d . . . . .
C2 C -0.20724(16) 0.51326(17) 0.29210(7) 0.0239(3) Uani 1 1 d . . . . .
C3 C -0.29536(18) 0.41831(19) 0.30907(8) 0.0299(3) Uani 1 1 d . . . . .
H3 H -0.268947 0.341499 0.345754 0.036 Uiso 1 1 calc R . . . .
C4 C -0.4224(2) 0.4369(2) 0.27184(8) 0.0350(3) Uani 1 1 d . . . . .
H4 H -0.483117 0.373147 0.283803 0.042 Uiso 1 1 calc R . . . .
C5 C -0.46112(18) 0.5465(2) 0.21789(8) 0.0322(3) Uani 1 1 d . . . . .
H5 H -0.548134 0.557055 0.193249 0.039 Uiso 1 1 calc R . . . .
C6 C -0.37411(17) 0.64256(18) 0.19887(7) 0.0277(3) Uani 1 1 d . . . . .
C7 C -0.24566(16) 0.62787(17) 0.23696(7) 0.0243(3) Uani 1 1 d . . . . .
C8 C -0.41050(18) 0.75556(19) 0.14240(8) 0.0306(3) Uani 1 1 d . . . . .
H8 H -0.495092 0.764791 0.116548 0.037 Uiso 1 1 calc R . . . .
C9 C -0.32768(19) 0.84911(19) 0.12505(8) 0.0311(3) Uani 1 1 d . . . . .
H9 H -0.353933 0.921588 0.086885 0.037 Uiso 1 1 calc R . . . .
C10 C -0.20011(18) 0.84110(18) 0.16335(7) 0.0280(3) Uani 1 1 d . . . . .
C11 C -0.15886(17) 0.72917(17) 0.21917(7) 0.0244(3) Uani 1 1 d . . . . .
C12 C -0.1178(2) 0.9415(2) 0.14707(8) 0.0342(3) Uani 1 1 d . . . . .
H12 H -0.144757 1.015718 0.109515 0.041 Uiso 1 1 calc R . . . .
C13 C 0.0030(2) 0.9338(2) 0.18529(9) 0.0365(3) Uani 1 1 d . . . . .
H13 H 0.056920 1.003890 0.173935 0.044 Uiso 1 1 calc R . . . .
C14 C 0.04604(19) 0.82501(19) 0.23982(8) 0.0300(3) Uani 1 1 d . . . . .
H14 H 0.129693 0.820481 0.265192 0.036 Uiso 1 1 calc R . . . .
C15 C -0.03317(17) 0.72194(17) 0.25763(7) 0.0243(3) Uani 1 1 d . . . . .
C16 C 0.00476(16) 0.60498(16) 0.31271(7) 0.0224(3) Uani 1 1 d . . . . .
C17 C 0.10966(16) 0.45144(16) 0.39769(7) 0.0222(3) Uani 1 1 d . . . . .
C18 C 0.21504(16) 0.36907(16) 0.45089(7) 0.0227(3) Uani 1 1 d . . . . .
C19 C 0.35380(17) 0.39912(17) 0.45546(7) 0.0246(3) Uani 1 1 d . . . . .
H19 H 0.377103 0.474245 0.424544 0.029 Uiso 1 1 calc R . . . .
C20 C 0.45676(17) 0.32048(17) 0.50448(8) 0.0265(3) Uani 1 1 d . . . . .
H20 H 0.550001 0.342282 0.507160 0.032 Uiso 1 1 calc R . . . .
C21 C 0.42495(16) 0.20950(16) 0.55000(7) 0.0235(3) Uani 1 1 d . . . . .
C22 C 0.28896(16) 0.17629(17) 0.54589(7) 0.0244(3) Uani 1 1 d . . . . .
H22 H 0.267299 0.099547 0.576315 0.029 Uiso 1 1 calc R . . . .
C23 C 0.18545(16) 0.25707(17) 0.49663(7) 0.0241(3) Uani 1 1 d . . . . .
H23 H 0.092111 0.235317 0.494106 0.029 Uiso 1 1 calc R . . . .
C24 C 0.51115(17) 0.01863(17) 0.64383(7) 0.0243(3) Uani 1 1 d . . . . .
H24A H 0.527684 -0.079712 0.616534 0.029 Uiso 1 1 calc R . . . .
H24B H 0.395876 0.067019 0.672231 0.029 Uiso 1 1 calc R . . . .
C25 C 0.64274(17) -0.03025(17) 0.69122(7) 0.0254(3) Uani 1 1 d . . . . .
H25A H 0.625885 0.070316 0.716934 0.031 Uiso 1 1 calc R . . . .
H25B H 0.756701 -0.076222 0.661706 0.031 Uiso 1 1 calc R . . . .
C26 C 0.63490(17) -0.15840(17) 0.74444(7) 0.0254(3) Uani 1 1 d . . . . .
H26A H 0.516148 -0.122270 0.767894 0.030 Uiso 1 1 calc R . . . .
H26B H 0.673534 -0.266222 0.719314 0.030 Uiso 1 1 calc R . . . .
C27 C 0.74454(17) -0.18141(17) 0.80011(7) 0.0265(3) Uani 1 1 d . . . . .
H27A H 0.712252 -0.071255 0.821784 0.032 Uiso 1 1 calc R . . . .
H27B H 0.864143 -0.225676 0.776541 0.032 Uiso 1 1 calc R . . . .
C28 C 0.73109(19) -0.29745(19) 0.85854(8) 0.0310(3) Uani 1 1 d . . . . .
H28A H 0.793822 -0.413750 0.839793 0.037 Uiso 1 1 calc R . . . .
H28B H 0.610806 -0.273219 0.873280 0.037 Uiso 1 1 calc R . . . .
C29 C 0.8016(2) -0.2797(2) 0.92323(8) 0.0339(3) Uani 1 1 d . . . . .
H29A H 0.744576 -0.161443 0.939404 0.041 Uiso 1 1 calc R . . . .
H29B H 0.772712 -0.343993 0.961683 0.041 Uiso 1 1 calc R . . . .
C30 C 0.99247(19) -0.33802(19) 0.91061(8) 0.0321(3) Uani 1 1 d . . . . .
H30A H 1.025098 -0.291185 0.866430 0.039 Uiso 1 1 calc R . . . .
H30B H 1.050407 -0.460607 0.904275 0.039 Uiso 1 1 calc R . . . .
C31 C 1.0533(2) -0.2876(2) 0.97054(8) 0.0339(3) Uani 1 1 d . . . . .
H31A H 1.020230 -0.334097 1.014741 0.041 Uiso 1 1 calc R . . . .
H31B H 0.995487 -0.164963 0.976778 0.041 Uiso 1 1 calc R . . . .
C32 C 1.2441(2) -0.3461(2) 0.95823(9) 0.0358(3) Uani 1 1 d . . . . .
H32A H 1.301705 -0.469080 0.955223 0.043 Uiso 1 1 calc R . . . .
H32B H 1.278191 -0.305987 0.912399 0.043 Uiso 1 1 calc R . . . .
C33 C 1.3039(2) -0.2865(2) 1.01541(10) 0.0470(4) Uani 1 1 d . . . . .
H33A H 1.426676 -0.326076 1.003739 0.071 Uiso 1 1 calc GR . . . .
H33B H 1.275709 -0.330130 1.060662 0.071 Uiso 1 1 calc GR . . . .
H33C H 1.247768 -0.164729 1.018740 0.071 Uiso 1 1 calc GR . . . .
O1W O -0.09702(13) 0.15297(13) 0.43368(6) 0.0293(2) Uani 1 1 d . . . . .
H1WA H -0.125(3) 0.164(3) 0.4810(13) 0.055(6) Uiso 1 1 d . . . . .
H1WB H -0.021(3) 0.048(3) 0.4228(13) 0.065(7) Uiso 1 1 d . . . . .
O2W O 0.16249(13) -0.17616(13) 0.41736(5) 0.0274(2) Uani 1 1 d . . . . .
H2WA H 0.164(3) -0.262(3) 0.3940(12) 0.060(7) Uiso 1 1 d . . . . .
H2WB H 0.262(3) -0.181(3) 0.4020(11) 0.049(6) Uiso 1 1 d . . . . .

loop_
_atom_site_aniso_label
_atom_site_aniso_U_11
_atom_site_aniso_U_22
_atom_site_aniso_U_33
_atom_site_aniso_U_23
_atom_site_aniso_U_13
_atom_site_aniso_U_12
O1 0.0251(5) 0.0297(5) 0.0322(5) 0.0066(4) -0.0123(4) -0.0158(4)
N1 0.0221(5) 0.0259(6) 0.0259(6) 0.0023(4) -0.0062(4) -0.0149(5)
N2 0.0212(5) 0.0261(6) 0.0251(5) 0.0001(4) -0.0062(4) -0.0124(4)
C1 0.0217(6) 0.0253(6) 0.0246(6) -0.0001(5) -0.0046(5) -0.0126(5)
C2 0.0215(6) 0.0270(6) 0.0262(6) -0.0027(5) -0.0046(5) -0.0129(5)
C3 0.0298(7) 0.0368(8) 0.0320(7) 0.0032(6) -0.0095(6) -0.0215(6)
C4 0.0334(8) 0.0463(9) 0.0384(8) 0.0016(7) -0.0104(6) -0.0279(7)
C5 0.0270(7) 0.0414(8) 0.0348(7) -0.0025(6) -0.0111(6) -0.0186(6)
C6 0.0221(6) 0.0318(7) 0.0284(7) -0.0051(5) -0.0059(5) -0.0103(5)
C7 0.0211(6) 0.0272(7) 0.0253(6) -0.0035(5) -0.0042(5) -0.0110(5)
C8 0.0267(7) 0.0333(7) 0.0303(7) -0.0042(6) -0.0107(6) -0.0095(6)
C9 0.0316(7) 0.0301(7) 0.0286(7) 0.0011(5) -0.0109(6) -0.0092(6)
C10 0.0278(7) 0.0274(7) 0.0280(7) -0.0006(5) -0.0068(5) -0.0108(6)
C11 0.0229(6) 0.0252(6) 0.0249(6) -0.0019(5) -0.0040(5) -0.0104(5)
C12 0.0416(8) 0.0321(7) 0.0334(7) 0.0093(6) -0.0135(6) -0.0185(7)
C13 0.0436(9) 0.0365(8) 0.0414(8) 0.0100(7) -0.0143(7) -0.0266(7)
C14 0.0319(7) 0.0324(7) 0.0333(7) 0.0054(6) -0.0102(6) -0.0198(6)
C15 0.0235(6) 0.0253(6) 0.0261(6) -0.0009(5) -0.0046(5) -0.0124(5)
C16 0.0204(6) 0.0247(6) 0.0244(6) -0.0015(5) -0.0048(5) -0.0116(5)
C17 0.0195(6) 0.0250(6) 0.0244(6) -0.0016(5) -0.0036(5) -0.0118(5)
C18 0.0197(6) 0.0241(6) 0.0259(6) -0.0024(5) -0.0041(5) -0.0107(5)
C19 0.0233(6) 0.0252(6) 0.0293(7) 0.0016(5) -0.0062(5) -0.0140(5)
C20 0.0231(6) 0.0285(7) 0.0337(7) 0.0020(5) -0.0084(5) -0.0155(5)
C21 0.0202(6) 0.0244(6) 0.0270(6) -0.0004(5) -0.0071(5) -0.0096(5)
C22 0.0234(6) 0.0271(6) 0.0261(6) 0.0012(5) -0.0050(5) -0.0139(5)
C23 0.0207(6) 0.0281(6) 0.0268(6) -0.0004(5) -0.0049(5) -0.0135(5)
C24 0.0226(6) 0.0267(6) 0.0263(6) 0.0018(5) -0.0060(5) -0.0128(5)
C25 0.0236(6) 0.0276(7) 0.0286(7) 0.0008(5) -0.0074(5) -0.0135(5)
C26 0.0236(6) 0.0276(7) 0.0283(7) 0.0002(5) -0.0059(5) -0.0138(5)
C27 0.0247(6) 0.0284(7) 0.0290(7) 0.0022(5) -0.0072(5) -0.0132(5)
C28 0.0301(7) 0.0332(7) 0.0325(7) 0.0047(6) -0.0071(6) -0.0163(6)
C29 0.0339(8) 0.0389(8) 0.0296(7) 0.0054(6) -0.0079(6) -0.0165(6)
C30 0.0336(8) 0.0334(7) 0.0302(7) 0.0038(6) -0.0092(6) -0.0146(6)
C31 0.0361(8) 0.0337(8) 0.0313(7) 0.0021(6) -0.0109(6) -0.0133(6)
C32 0.0361(8) 0.0336(8) 0.0380(8) 0.0024(6) -0.0135(6) -0.0135(6)
C33 0.0412(9) 0.0482(10) 0.0513(10) -0.0045(8) -0.0188(8) -0.0152(8)
O1W 0.0294(5) 0.0299(5) 0.0329(6) 0.0052(4) -0.0085(4) -0.0163(4)
O2W 0.0269(5) 0.0295(5) 0.0320(5) 0.0007(4) -0.0073(4) -0.0172(4)

loop_
_atom_type_symbol
_atom_type_description
_atom_type_scat_dispersion_real
_atom_type_scat_dispersion_imag
_atom_type_scat_source
C C 0.0181 0.0091 'International Tables Vol C Tables 4.2.6.8 and 6.1.1.4'
H H 0.0000 0.0000 'International Tables Vol C Tables 4.2.6.8 and 6.1.1.4'
N N 0.0311 0.0180 'International Tables Vol C Tables 4.2.6.8 and 6.1.1.4'
O O 0.0492 0.0322 'International Tables Vol C Tables 4.2.6.8 and 6.1.1.4'

loop_
_geom_angle_atom_site_label_1
_geom_angle_atom_site_label_2
_geom_angle_atom_site_label_3
_geom_angle
_geom_angle_site_symmetry_1
_geom_angle_site_symmetry_3
_geom_angle_publ_flag
C21 O1 C24 118.62(10) . . ?
C17 N1 C1 107.04(11) . . ?
C17 N2 C16 105.08(11) . . ?
N1 C1 C2 129.95(12) . . ?
N1 C1 C16 106.22(11) . . ?
C16 C1 C2 123.82(12) . . ?
C3 C2 C1 124.10(13) . . ?
C3 C2 C7 120.45(12) . . ?
C7 C2 C1 115.44(12) . . ?
C4 C3 C2 119.60(14) . . ?
C5 C4 C3 120.97(14) . . ?
C4 C5 C6 121.03(13) . . ?
C5 C6 C7 119.05(13) . . ?
C5 C6 C8 122.04(13) . . ?
C7 C6 C8 118.91(13) . . ?
C2 C7 C6 118.89(13) . . ?
C2 C7 C11 121.61(12) . . ?
C6 C7 C11 119.51(13) . . ?
C9 C8 C6 121.65(13) . . ?
C8 C9 C10 121.18(14) . . ?
C11 C10 C9 118.91(13) . . ?
C12 C10 C9 121.41(13) . . ?
C12 C10 C11 119.67(13) . . ?
C10 C11 C7 119.82(12) . . ?
C10 C11 C15 119.00(13) . . ?
C15 C11 C7 121.17(12) . . ?
C13 C12 C10 120.59(14) . . ?
C14 C13 C12 120.82(14) . . ?
C13 C14 C15 120.33(13) . . ?
C11 C15 C16 116.45(12) . . ?
C14 C15 C11 119.58(13) . . ?
C14 C15 C16 123.96(12) . . ?
N2 C16 C15 128.61(12) . . ?
C1 C16 N2 109.94(11) . . ?
C1 C16 C15 121.45(12) . . ?
N1 C17 C18 123.25(12) . . ?
N2 C17 N1 111.72(11) . . ?
N2 C17 C18 124.99(11) . . ?
C19 C18 C17 119.61(12) . . ?
C23 C18 C17 122.20(12) . . ?
C23 C18 C19 118.17(12) . . ?
C20 C19 C18 120.59(13) . . ?
C19 C20 C21 120.49(12) . . ?
O1 C21 C20 115.91(11) . . ?
O1 C21 C22 124.17(12) . . ?
C20 C21 C22 119.92(12) . . ?
C23 C22 C21 119.08(13) . . ?
C22 C23 C18 121.74(12) . . ?
O1 C24 C25 106.64(10) . . ?
C24 C25 C26 112.91(11) . . ?
C27 C26 C25 111.91(11) . . ?
C26 C27 C28 114.57(11) . . ?
C27 C28 C29 112.69(12) . . ?
C30 C29 C28 114.77(13) . . ?
C29 C30 C31 113.33(13) . . ?
C30 C31 C32 113.50(13) . . ?
C33 C32 C31 113.69(14) . . ?

loop_
_geom_bond_atom_site_label_1
_geom_bond_atom_site_label_2
_geom_bond_distance
_geom_bond_site_symmetry_2
_geom_bond_publ_flag
O1 C21 1.3682(16) . ?
O1 C24 1.4424(16) . ?
N1 C1 1.3711(17) . ?
N1 C17 1.3677(16) . ?
N2 C16 1.3859(16) . ?
N2 C17 1.3307(17) . ?
C1 C2 1.4322(18) . ?
C1 C16 1.3778(18) . ?
C2 C3 1.3962(19) . ?
C2 C7 1.423(2) . ?
C3 C4 1.394(2) . ?
C4 C5 1.380(2) . ?
C5 C6 1.402(2) . ?
C6 C7 1.4259(18) . ?
C6 C8 1.433(2) . ?
C7 C11 1.4376(19) . ?
C8 C9 1.349(2) . ?
C9 C10 1.440(2) . ?
C10 C11 1.421(2) . ?
C10 C12 1.396(2) . ?
C11 C15 1.4303(18) . ?
C12 C13 1.389(2) . ?
C13 C14 1.387(2) . ?
C14 C15 1.3991(19) . ?
C15 C16 1.4342(19) . ?
C17 C18 1.4624(18) . ?
C18 C19 1.4034(18) . ?
C18 C23 1.3933(19) . ?
C19 C20 1.3810(19) . ?
C20 C21 1.3919(19) . ?
C21 C22 1.3941(18) . ?
C22 C23 1.3908(19) . ?
C24 C25 1.5154(18) . ?
C25 C26 1.5261(19) . ?
C26 C27 1.5257(18) . ?
C27 C28 1.528(2) . ?
C28 C29 1.538(2) . ?
C29 C30 1.525(2) . ?
C30 C31 1.525(2) . ?
C31 C32 1.525(2) . ?
C32 C33 1.519(2) . ?

loop_
_geom_hbond_atom_site_label_D
_geom_hbond_atom_site_label_H
_geom_hbond_atom_site_label_A
_geom_hbond_distance_DH
_geom_hbond_distance_HA
_geom_hbond_distance_DA
_geom_hbond_angle_DHA
_geom_hbond_site_symmetry_A
_geom_hbond_publ_flag
N1 H1 O1W 0.87(2) 1.98(2) 2.8383(16) 173.0(17) . yes
O1W H1WB O2W 0.89(3) 1.95(3) 2.8213(15) 167(2) . yes
